data_1554006
loop_
_publ_author_name
'Kobin, Bj\"orn'
'Behren, Sandra'
'Braun-Cula, Beatrice'
'Hecht, Stefan'

_publ_section_title
;
 Photochemical Degradation of Various Bridge-Substituted Fluorene-Based
 Materials.
;
_journal_issue 28
_journal_name_full 'The journal of physical chemistry. A'
_journal_page_first 5474
_journal_page_last 5480
_journal_paper_doi 10.1021/acs.jpca.6b02127
_journal_volume 120
_journal_year 2016
_chemical_formula_moiety 'C27 H22'
_chemical_formula_sum 'C27 H22'
_chemical_formula_weight 346.45
_space_group_IT_number 33
_space_group_name_Hall 'P 2c -2n'
_space_group_name_H-M_alt 'P n a 21'
_symmetry_cell_setting orthorhombic
_symmetry_space_group_name_Hall 'P 2c -2n'
_symmetry_space_group_name_H-M 'P n a 21'
_atom_sites_solution_hydrogens geom
_atom_sites_solution_primary direct
_atom_sites_solution_secondary difmap
_audit_creation_method SHELXL-97
_cell_angle_alpha 90.00
_cell_angle_beta 90.00
_cell_angle_gamma 90.00
_cell_formula_units_Z 4
_cell_length_a 12.1659(5)
_cell_length_b 21.9295(12)
_cell_length_c 7.1708(3)
_cell_measurement_reflns_used 7798
_cell_measurement_temperature 100(2)
_cell_measurement_theta_max 29.51
_cell_measurement_theta_min 2.50
_cell_volume 1913.11(15)
_computing_cell_refinement 'X-AREA (Stoe & Cie, 2002)'
_computing_data_collection 'X-AREA (Stoe & Cie, 2002)'
_computing_data_reduction 'X-RED (Stoe & Cie, 2002)'
_computing_molecular_graphics 'PLATON, 1990'
_computing_publication_material 'PLATON, 1990'
_computing_structure_refinement 'SHELXL97 (Sheldrick, 1997)'
_computing_structure_solution 'SHELXS97 (Sheldrick, 1997)'
_diffrn_ambient_temperature 100(2)
_diffrn_measured_fraction_theta_full 0.999
_diffrn_measured_fraction_theta_max 0.999
_diffrn_measurement_device_type 'STOE IPDS 2'
_diffrn_measurement_method 'rotation method'
_diffrn_radiation_monochromator graphite
_diffrn_radiation_source 'fine-focus sealed tube'
_diffrn_radiation_type MoK\a
_diffrn_radiation_wavelength 0.71073
_diffrn_reflns_av_R_equivalents 0.0744
_diffrn_reflns_av_sigmaI/netI 0.0465
_diffrn_reflns_limit_h_max 15
_diffrn_reflns_limit_h_min -15
_diffrn_reflns_limit_k_max 28
_diffrn_reflns_limit_k_min -28
_diffrn_reflns_limit_l_max 9
_diffrn_reflns_limit_l_min -9
_diffrn_reflns_number 17895
_diffrn_reflns_theta_full 27.50
_diffrn_reflns_theta_max 27.50
_diffrn_reflns_theta_min 2.50
_exptl_absorpt_coefficient_mu 0.068
_exptl_absorpt_correction_type none
_exptl_crystal_colour colorless
_exptl_crystal_density_diffrn 1.203
_exptl_crystal_density_method 'not measured'
_exptl_crystal_description plate
_exptl_crystal_F_000 736
_exptl_crystal_size_max 0.40
_exptl_crystal_size_mid 0.18
_exptl_crystal_size_min 0.08
_refine_diff_density_max 0.366
_refine_diff_density_min -0.251
_refine_diff_density_rms 0.041
_refine_ls_abs_structure_details 'Flack H D (1983), Acta Cryst. A39, 876-881'
_refine_ls_abs_structure_Flack 10(10)
_refine_ls_extinction_method none
_refine_ls_goodness_of_fit_ref 1.080
_refine_ls_hydrogen_treatment constr
_refine_ls_matrix_type full
_refine_ls_number_parameters 246
_refine_ls_number_reflns 2372
_refine_ls_number_restraints 1
_refine_ls_restrained_S_all 1.080
_refine_ls_R_factor_all 0.0590
_refine_ls_R_factor_gt 0.0442
_refine_ls_shift/su_max 0.001
_refine_ls_shift/su_mean 0.000
_refine_ls_structure_factor_coef Fsqd
_refine_ls_weighting_details 'calc w=1/[\s^2^(Fo^2^)+(0.0440P)^2^+0.0000P] where P=(Fo^2^+2Fc^2^)/3'
_refine_ls_weighting_scheme calc
_refine_ls_wR_factor_gt 0.0837
_refine_ls_wR_factor_ref 0.0873
_reflns_number_gt 1961
_reflns_number_total 2372
_reflns_threshold_expression >2sigma(I)
_cod_data_source_file jp6b02127_si_002.cif
_cod_data_source_block kbj159
_cod_depositor_comments
;
The following automatic conversions were performed:

data item '_symmetry_cell_setting' value 'Orthorhombic' was changed
to 'orthorhombic' in accordance with the
/home/saulius/struct/COD-crude-data/automatic-downloads/DataCite-retrospective/ACS/depositions/lib/dictionaries/cif_core.dic
dictionary named 'cif_core.dic' version 2.4.2 last updated on
2011-04-26.

Automatic conversion script
Id: cif_fix_values 6909 2019-04-08 15:41:33Z antanas 
;
_cod_original_sg_symbol_H-M Pna21
_cod_database_code 1554006

loop_
_symmetry_equiv_pos_as_xyz
'x, y, z'
'-x, -y, z+1/2'
'-x+1/2, y+1/2, z+1/2'
'x+1/2, -y+1/2, z'

loop_
_atom_site_label
_atom_site_type_symbol
_atom_site_fract_x
_atom_site_fract_y
_atom_site_fract_z
_atom_site_U_iso_or_equiv
_atom_site_adp_type
_atom_site_occupancy
_atom_site_symmetry_multiplicity
_atom_site_calc_flag
_atom_site_refinement_flags
C1 C 0.76385(16) 0.97640(10) 0.8278(4) 0.0147(4) Uani 1 1 d .
C2 C 0.84627(16) 0.92342(10) 0.8302(4) 0.0142(4) Uani 1 1 d .
C3 C 0.95430(16) 0.94580(9) 0.8438(4) 0.0133(4) Uani 1 1 d .
C4 C 0.95096(16) 1.01257(9) 0.8404(4) 0.0134(4) Uani 1 1 d .
C5 C 0.84091(16) 1.03136(10) 0.8269(4) 0.0145(5) Uani 1 1 d .
C6 C 0.81517(17) 1.09268(10) 0.8224(4) 0.0140(5) Uani 1 1 d .
H6 H 0.7408 1.1053 0.8103 0.017 Uiso 1 1 calc R
C7 C 0.89923(16) 1.13622(9) 0.8358(4) 0.0143(4) Uani 1 1 d .
C8 C 1.00800(17) 1.11660(10) 0.8516(4) 0.0160(4) Uani 1 1 d .
H8 H 1.0650 1.1460 0.8616 0.019 Uiso 1 1 calc R
C9 C 1.03450(17) 1.05523(10) 0.8531(4) 0.0153(4) Uani 1 1 d .
H9 H 1.1090 1.0426 0.8628 0.018 Uiso 1 1 calc R
C10 C 0.87374(16) 1.20253(9) 0.8382(4) 0.0137(4) Uani 1 1 d .
C11 C 0.9401(2) 1.24339(11) 0.9378(4) 0.0174(5) Uani 1 1 d .
H11 H 1.0024 1.2285 1.0034 0.021 Uiso 1 1 calc R
C12 C 0.91636(19) 1.30507(11) 0.9421(4) 0.0186(5) Uani 1 1 d .
H12 H 0.9619 1.3320 1.0115 0.022 Uiso 1 1 calc R
C13 C 0.82630(18) 1.32788(9) 0.8455(4) 0.0190(5) Uani 1 1 d .
H13 H 0.8099 1.3702 0.8485 0.023 Uiso 1 1 calc R
C14 C 0.76047(19) 1.28805(11) 0.7446(4) 0.0179(5) Uani 1 1 d .
H14 H 0.6988 1.3034 0.6782 0.021 Uiso 1 1 calc R
C15 C 0.78372(18) 1.22598(10) 0.7397(3) 0.0152(5) Uani 1 1 d .
H15 H 0.7383 1.1993 0.6692 0.018 Uiso 1 1 calc R
C16 C 1.04264(17) 0.90618(10) 0.8574(4) 0.0152(5) Uani 1 1 d .
H16 H 1.1156 0.9214 0.8663 0.018 Uiso 1 1 calc R
C17 C 1.02284(17) 0.84388(10) 0.8579(4) 0.0146(5) Uani 1 1 d .
H17 H 1.0829 0.8164 0.8676 0.017 Uiso 1 1 calc R
C18 C 0.91535(16) 0.82065(9) 0.8442(4) 0.0138(4) Uani 1 1 d .
C19 C 0.82713(16) 0.86141(10) 0.8285(4) 0.0149(4) Uani 1 1 d .
H19 H 0.7542 0.8464 0.8166 0.018 Uiso 1 1 calc R
C20 C 0.89847(16) 0.75355(9) 0.8460(4) 0.0141(4) Uani 1 1 d .
C21 C 0.81803(18) 0.72626(10) 0.7356(3) 0.0152(5) Uani 1 1 d .
H21 H 0.7722 0.7510 0.6595 0.018 Uiso 1 1 calc R
C22 C 0.80386(19) 0.66313(11) 0.7353(4) 0.0175(5) Uani 1 1 d .
H22 H 0.7487 0.6452 0.6592 0.021 Uiso 1 1 calc R
C23 C 0.87007(17) 0.62661(9) 0.8457(4) 0.0185(4) Uani 1 1 d .
H23 H 0.8609 0.5836 0.8451 0.022 Uiso 1 1 calc R
C24 C 0.95019(19) 0.65329(11) 0.9577(4) 0.0189(5) Uani 1 1 d .
H24 H 0.9952 0.6285 1.0349 0.023 Uiso 1 1 calc R
C25 C 0.96447(19) 0.71620(11) 0.9566(3) 0.0163(5) Uani 1 1 d .
H25 H 1.0200 0.7340 1.0323 0.020 Uiso 1 1 calc R
C26 C 0.6961(2) 0.97652(13) 1.0092(4) 0.0194(6) Uani 1 1 d .
H26A H 0.6473 1.0121 1.0105 0.029 Uiso 1 1 calc R
H26B H 0.7458 0.9784 1.1166 0.029 Uiso 1 1 calc R
H26C H 0.6520 0.9392 1.0160 0.029 Uiso 1 1 calc R
C27 C 0.6863(2) 0.97469(13) 0.6598(4) 0.0186(6) Uani 1 1 d .
H27A H 0.7295 0.9742 0.5445 0.028 Uiso 1 1 calc R
H27B H 0.6390 1.0109 0.6613 0.028 Uiso 1 1 calc R
H27C H 0.6407 0.9379 0.6660 0.028 Uiso 1 1 calc R

loop_
_atom_site_aniso_label
_atom_site_aniso_U_11
_atom_site_aniso_U_22
_atom_site_aniso_U_33
_atom_site_aniso_U_23
_atom_site_aniso_U_13
_atom_site_aniso_U_12
C1 0.0137(9) 0.0137(9) 0.0166(10) -0.0019(13) 0.0032(11) -0.0003(8)
C2 0.0156(9) 0.0160(11) 0.0109(10) 0.0009(12) -0.0005(11) 0.0019(8)
C3 0.0147(9) 0.0130(10) 0.0122(10) -0.0010(12) 0.0000(11) -0.0027(8)
C4 0.0150(9) 0.0135(11) 0.0116(10) 0.0004(12) 0.0003(12) 0.0009(8)
C5 0.0137(9) 0.0191(12) 0.0108(10) -0.0027(11) -0.0003(11) -0.0022(8)
C6 0.0116(9) 0.0178(10) 0.0126(12) 0.0009(11) -0.0001(10) 0.0003(8)
C7 0.0178(9) 0.0157(10) 0.0093(10) 0.0017(12) 0.0025(11) -0.0005(8)
C8 0.0145(9) 0.0180(11) 0.0154(11) 0.0007(12) -0.0009(12) -0.0045(8)
C9 0.0129(9) 0.0179(11) 0.0151(11) 0.0005(12) 0.0013(11) 0.0007(8)
C10 0.0160(10) 0.0133(10) 0.0117(10) 0.0027(13) 0.0031(12) -0.0024(8)
C11 0.0191(11) 0.0200(12) 0.0132(11) 0.0026(11) -0.0016(10) -0.0006(9)
C12 0.0224(12) 0.0167(12) 0.0168(12) -0.0033(11) -0.0004(10) -0.0055(9)
C13 0.0284(11) 0.0111(10) 0.0175(11) 0.0006(13) 0.0048(13) 0.0010(9)
C14 0.0198(11) 0.0190(12) 0.0149(11) 0.0035(11) 0.0010(10) 0.0044(9)
C15 0.0170(11) 0.0163(11) 0.0123(11) -0.0019(11) -0.0006(9) 0.0000(9)
C16 0.0134(9) 0.0181(11) 0.0141(11) -0.0007(12) 0.0016(10) -0.0028(8)
C17 0.0133(9) 0.0154(10) 0.0150(11) -0.0006(11) 0.0008(10) 0.0018(8)
C18 0.0162(10) 0.0140(10) 0.0112(9) 0.0002(12) 0.0002(12) -0.0009(8)
C19 0.0133(9) 0.0181(11) 0.0133(11) -0.0001(12) 0.0007(11) -0.0022(8)
C20 0.0140(9) 0.0157(10) 0.0125(10) -0.0000(13) 0.0025(11) 0.0019(8)
C21 0.0132(10) 0.0176(11) 0.0147(11) 0.0030(10) 0.0001(9) 0.0010(9)
C22 0.0172(11) 0.0194(11) 0.0158(11) -0.0039(11) 0.0004(10) -0.0021(9)
C23 0.0234(11) 0.0131(10) 0.0190(11) -0.0004(14) 0.0026(14) -0.0019(9)
C24 0.0182(11) 0.0183(12) 0.0203(13) 0.0032(11) -0.0007(10) 0.0054(9)
C25 0.0148(10) 0.0176(12) 0.0164(12) -0.0016(10) -0.0023(10) 0.0011(9)
C26 0.0175(14) 0.0173(13) 0.0233(13) 0.0000(12) 0.0041(11) -0.0018(11)
C27 0.0164(13) 0.0174(12) 0.0220(13) -0.0011(12) -0.0071(10) -0.0002(11)

loop_
_atom_type_symbol
_atom_type_description
_atom_type_scat_dispersion_real
_atom_type_scat_dispersion_imag
_atom_type_scat_source
C C 0.0033 0.0000 'International Tables Vol C Tables 4.2.6.8 and 6.1.1.4'
H H 0.0000 0.0000 'International Tables Vol C Tables 4.2.6.8 and 6.1.1.4'

loop_
_geom_angle_atom_site_label_1
_geom_angle_atom_site_label_2
_geom_angle_atom_site_label_3
_geom_angle
C5 C1 C27 113.2(2)
C5 C1 C2 101.33(16)
C27 C1 C2 113.2(2)
C5 C1 C26 109.3(2)
C27 C1 C26 109.57(17)
C2 C1 C26 110.0(2)
C19 C2 C3 120.15(19)
C19 C2 C1 129.48(18)
C3 C2 C1 110.32(18)
C16 C3 C2 120.73(19)
C16 C3 C4 130.50(19)
C2 C3 C4 108.77(18)
C9 C4 C5 120.41(19)
C9 C4 C3 130.84(19)
C5 C4 C3 108.72(18)
C6 C5 C4 120.23(19)
C6 C5 C1 129.01(18)
C4 C5 C1 110.70(19)
C5 C6 C7 119.73(19)
C5 C6 H6 120.1
C7 C6 H6 120.1
C8 C7 C6 119.1(2)
C8 C7 C10 119.88(19)
C6 C7 C10 120.96(18)
C9 C8 C7 121.42(19)
C9 C8 H8 119.3
C7 C8 H8 119.3
C8 C9 C4 119.05(19)
C8 C9 H9 120.5
C4 C9 H9 120.5
C15 C10 C11 118.2(2)
C15 C10 C7 121.1(2)
C11 C10 C7 120.7(2)
C12 C11 C10 121.1(2)
C12 C11 H11 119.4
C10 C11 H11 119.4
C11 C12 C13 120.3(2)
C11 C12 H12 119.8
C13 C12 H12 119.8
C14 C13 C12 119.2(2)
C14 C13 H13 120.4
C12 C13 H13 120.4
C13 C14 C15 120.8(2)
C13 C14 H14 119.6
C15 C14 H14 119.6
C14 C15 C10 120.4(2)
C14 C15 H15 119.8
C10 C15 H15 119.8
C3 C16 C17 118.89(19)
C3 C16 H16 120.6
C17 C16 H16 120.6
C16 C17 C18 121.19(19)
C16 C17 H17 119.4
C18 C17 H17 119.4
C19 C18 C17 119.12(19)
C19 C18 C20 121.77(18)
C17 C18 C20 119.11(18)
C2 C19 C18 119.91(18)
C2 C19 H19 120.0
C18 C19 H19 120.0
C21 C20 C25 118.4(2)
C21 C20 C18 121.2(2)
C25 C20 C18 120.5(2)
C20 C21 C22 120.9(2)
C20 C21 H21 119.5
C22 C21 H21 119.5
C23 C22 C21 120.1(2)
C23 C22 H22 120.0
C21 C22 H22 120.0
C22 C23 C24 119.6(2)
C22 C23 H23 120.2
C24 C23 H23 120.2
C25 C24 C23 120.1(2)
C25 C24 H24 120.0
C23 C24 H24 120.0
C24 C25 C20 120.9(2)
C24 C25 H25 119.5
C20 C25 H25 119.5
C1 C26 H26A 109.5
C1 C26 H26B 109.5
H26A C26 H26B 109.5
C1 C26 H26C 109.5
H26A C26 H26C 109.5
H26B C26 H26C 109.5
C1 C27 H27A 109.5
C1 C27 H27B 109.5
H27A C27 H27B 109.5
C1 C27 H27C 109.5
H27A C27 H27C 109.5
H27B C27 H27C 109.5

loop_
_geom_bond_atom_site_label_1
_geom_bond_atom_site_label_2
_geom_bond_distance
C1 C5 1.527(3)
C1 C27 1.531(4)
C1 C2 1.535(3)
C1 C26 1.540(4)
C2 C19 1.380(3)
C2 C3 1.406(3)
C3 C16 1.385(3)
C3 C4 1.465(3)
C4 C9 1.384(3)
C4 C5 1.404(3)
C5 C6 1.381(3)
C6 C7 1.402(3)
C6 H6 0.9500
C7 C8 1.396(3)
C7 C10 1.487(3)
C8 C9 1.384(3)
C8 H8 0.9500
C9 H9 0.9500
C10 C15 1.401(3)
C10 C11 1.401(3)
C11 C12 1.384(4)
C11 H11 0.9500
C12 C13 1.389(4)
C12 H12 0.9500
C13 C14 1.388(4)
C13 H13 0.9500
C14 C15 1.391(3)
C14 H14 0.9500
C15 H15 0.9500
C16 C17 1.387(3)
C16 H16 0.9500
C17 C18 1.407(3)
C17 H17 0.9500
C18 C19 1.401(3)
C18 C20 1.486(3)
C19 H19 0.9500
C20 C21 1.394(3)
C20 C25 1.395(3)
C21 C22 1.395(3)
C21 H21 0.9500
C22 C23 1.385(4)
C22 H22 0.9500
C23 C24 1.392(4)
C23 H23 0.9500
C24 C25 1.390(3)
C24 H24 0.9500
C25 H25 0.9500
C26 H26A 0.9800
C26 H26B 0.9800
C26 H26C 0.9800
C27 H27A 0.9800
C27 H27B 0.9800
C27 H27C 0.9800
